data_7710279
loop_
_publ_author_name
'Westerhausen, Matthias'
'Sch\"uler, Philipp'
'Krieck, Sven'
'G\"orls, Helmar'
'Liebing, Phil'

_publ_section_title
;
 Sterically shielded primary anilides of the alkaline-earth metals of the
 type (thf)nAe(NH-Ar*)2 (Ae = Mg, Ca, Sr, and Ba; Ar* = bulky aryl)
;
_journal_name_full 'Dalton Transactions'
_journal_paper_doi 10.1039/D2DT01121B
_journal_year 2022
_chemical_absolute_configuration unk
_chemical_formula_moiety 'C78 H80 Ca N2 O3, 2(C4 H8 O)'
_chemical_formula_sum 'C86 H96 Ca N2 O5'
_chemical_formula_weight 1277.72
_space_group_crystal_system orthorhombic
_space_group_IT_number 43
_space_group_name_Hall 'F 2 -2d'
_space_group_name_H-M_alt 'F d d 2'
_atom_sites_solution_hydrogens mixed
_atom_sites_solution_primary direct
_atom_sites_solution_secondary difmap
_audit_creation_method SHELXL-2018/3
_audit_update_record
;
2022-02-16 deposited with the CCDC.	2022-05-16 downloaded from the CCDC.
;
_cell_angle_alpha 90
_cell_angle_beta 90
_cell_angle_gamma 90
_cell_formula_units_Z 8
_cell_length_a 30.1857(5)
_cell_length_b 34.5680(5)
_cell_length_c 13.7013(2)
_cell_measurement_reflns_used 45739
_cell_measurement_temperature 133(2)
_cell_measurement_theta_max 27.483
_cell_measurement_theta_min 1.735
_cell_volume 14296.7(4)
_computing_cell_refinement DENZO
_computing_data_collection COLLECT
_computing_data_reduction DENZO
_computing_molecular_graphics SHELXTL/PC
_computing_publication_material 'SHELXL-2018/3 (Sheldrick, 2018)'
_computing_structure_refinement 'SHELXL-2018/3 (Sheldrick, 2018)'
_computing_structure_solution 'SHELXS-97 (Sheldrick, 2008)'
_diffrn_ambient_temperature 133(2)
_diffrn_measured_fraction_theta_full 1.000
_diffrn_measured_fraction_theta_max 1.000
_diffrn_measurement_device_type KappaCCD
_diffrn_measurement_method 'phi + omega - scans'
_diffrn_radiation_type MoK\a
_diffrn_radiation_wavelength 0.71073
_diffrn_reflns_av_R_equivalents 0.0473
_diffrn_reflns_av_unetI/netI 0.0431
_diffrn_reflns_Laue_measured_fraction_full 1.000
_diffrn_reflns_Laue_measured_fraction_max 1.000
_diffrn_reflns_limit_h_max 39
_diffrn_reflns_limit_h_min -39
_diffrn_reflns_limit_k_max 43
_diffrn_reflns_limit_k_min -44
_diffrn_reflns_limit_l_max 17
_diffrn_reflns_limit_l_min -17
_diffrn_reflns_number 45739
_diffrn_reflns_point_group_measured_fraction_full 0.999
_diffrn_reflns_point_group_measured_fraction_max 0.997
_diffrn_reflns_theta_full 25.242
_diffrn_reflns_theta_max 27.483
_diffrn_reflns_theta_min 1.735
_exptl_absorpt_coefficient_mu 0.142
_exptl_absorpt_correction_T_max 0.7391
_exptl_absorpt_correction_T_min 0.6954
_exptl_absorpt_correction_type multi-scan
_exptl_absorpt_process_details
; 
 SADABS 2016/2: Krause, L., Herbst-Irmer, R., Sheldrick G.M. & Stalke D., 
 J. Appl. Cryst. 48 (2015) 3-10 
;
_exptl_crystal_colour colourless
_exptl_crystal_density_diffrn 1.187
_exptl_crystal_density_method 'not measured'
_exptl_crystal_description prism
_exptl_crystal_F_000 5488
_exptl_crystal_size_max 0.092
_exptl_crystal_size_mid 0.090
_exptl_crystal_size_min 0.082
_refine_diff_density_max 0.223
_refine_diff_density_min -0.218
_refine_diff_density_rms 0.045
_refine_ls_abs_structure_details
; 
 Refined as an inversion twin. 
;
_refine_ls_abs_structure_Flack 0.17(4)
_refine_ls_extinction_method none
_refine_ls_goodness_of_fit_ref 1.078
_refine_ls_hydrogen_treatment mixed
_refine_ls_matrix_type full
_refine_ls_number_parameters 430
_refine_ls_number_reflns 8180
_refine_ls_number_restraints 1
_refine_ls_restrained_S_all 1.078
_refine_ls_R_factor_all 0.0532
_refine_ls_R_factor_gt 0.0454
_refine_ls_shift/su_max 0.000
_refine_ls_shift/su_mean 0.000
_refine_ls_structure_factor_coef Fsqd
_refine_ls_weighting_details 'w=1/[\s^2^(Fo^2^)+(0.0114P)^2^+32.4068P] where P=(Fo^2^+2Fc^2^)/3'
_refine_ls_weighting_scheme calc
_refine_ls_wR_factor_gt 0.0859
_refine_ls_wR_factor_ref 0.0897
_reflns_Friedel_coverage 0.916
_reflns_Friedel_fraction_full 0.998
_reflns_Friedel_fraction_max 0.995
_reflns_number_gt 7433
_reflns_number_total 8180
_reflns_threshold_expression 'I > 2\s(I)'
_cod_data_source_file d2dt01121b2.cif
_cod_data_source_block FO7268_2c
_cod_database_code 7710279
_shelx_shelxl_version_number 2018/3
_shelx_space_group_comment
; 
The symmetry employed for this shelxl refinement is uniquely defined 
by the following loop, which should always be used as a source of 
symmetry information in preference to the above space-group names. 
They are only intended as comments. 
;
_shelx_estimated_absorpt_t_min 0.987
_shelx_estimated_absorpt_t_max 0.988

loop_
_space_group_symop_operation_xyz
'x, y, z'
'-x, -y, z'
'x+1/4, -y+1/4, z+1/4'
'-x+1/4, y+1/4, z+1/4'
'x, y+1/2, z+1/2'
'-x, -y+1/2, z+1/2'
'x+1/4, -y+3/4, z+3/4'
'-x+1/4, y+3/4, z+3/4'
'x+1/2, y, z+1/2'
'-x+1/2, -y, z+1/2'
'x+3/4, -y+1/4, z+3/4'
'-x+3/4, y+1/4, z+3/4'
'x+1/2, y+1/2, z'
'-x+1/2, -y+1/2, z'
'x+3/4, -y+3/4, z+1/4'
'-x+3/4, y+3/4, z+1/4'

loop_
_atom_site_label
_atom_site_type_symbol
_atom_site_fract_x
_atom_site_fract_y
_atom_site_fract_z
_atom_site_U_iso_or_equiv
_atom_site_adp_type
_atom_site_occupancy
_atom_site_site_symmetry_order
_atom_site_calc_flag
_atom_site_refinement_flags_posn
_atom_site_refinement_flags_adp
_atom_site_refinement_flags_occupancy
_atom_site_disorder_assembly
_atom_site_disorder_group
Ca1 Ca 0.500000 0.500000 0.62505(5) 0.01534(15) Uani 1 2 d S T P . .
O1 O 0.57233(6) 0.47242(5) 0.62139(16) 0.0232(4) Uani 1 1 d . . . . .
O2 O 0.500000 0.500000 0.8007(2) 0.0227(6) Uani 1 2 d S T P . .
N1 N 0.47441(8) 0.45285(7) 0.52101(18) 0.0185(5) Uani 1 1 d . . . . .
C1 C 0.47965(9) 0.41526(7) 0.4913(2) 0.0156(5) Uani 1 1 d . . . . .
C2 C 0.48680(9) 0.38579(8) 0.5623(2) 0.0164(5) Uani 1 1 d . . . . .
C3 C 0.49109(9) 0.34742(8) 0.5350(2) 0.0182(6) Uani 1 1 d . . . . .
H3A H 0.495085 0.328393 0.584199 0.022 Uiso 1 1 calc R U . . .
C4 C 0.48975(9) 0.33578(8) 0.4377(2) 0.0189(6) Uani 1 1 d . . . . .
C5 C 0.48378(9) 0.36440(8) 0.3672(2) 0.0182(5) Uani 1 1 d . . . . .
H5A H 0.483034 0.357080 0.300408 0.022 Uiso 1 1 calc R U . . .
C6 C 0.47887(9) 0.40332(8) 0.39116(19) 0.0169(6) Uani 1 1 d . . . . .
C7 C 0.49685(12) 0.29395(8) 0.4087(2) 0.0296(7) Uani 1 1 d . . . . .
H7A H 0.494680 0.291519 0.337597 0.044 Uiso 1 1 calc R U . . .
H7B H 0.526277 0.285516 0.430157 0.044 Uiso 1 1 calc R U . . .
H7C H 0.474187 0.277748 0.439563 0.044 Uiso 1 1 calc R U . . .
C8 C 0.47294(9) 0.43414(8) 0.3134(2) 0.0185(6) Uani 1 1 d . . . . .
H8A H 0.492894 0.455938 0.332554 0.022 Uiso 1 1 calc R U . . .
C9 C 0.42599(10) 0.45111(8) 0.3112(2) 0.0199(6) Uani 1 1 d . . . . .
C10 C 0.39010(10) 0.43204(9) 0.3522(2) 0.0260(6) Uani 1 1 d . . . . .
H10A H 0.394251 0.407248 0.380713 0.031 Uiso 1 1 calc R U . . .
C11 C 0.34794(11) 0.44871(11) 0.3523(2) 0.0352(8) Uani 1 1 d . . . . .
H11A H 0.323629 0.435218 0.380188 0.042 Uiso 1 1 calc R U . . .
C12 C 0.34169(12) 0.48479(10) 0.3117(3) 0.0376(9) Uani 1 1 d . . . . .
H12A H 0.313217 0.496493 0.313025 0.045 Uiso 1 1 calc R U . . .
C13 C 0.37689(13) 0.50387(10) 0.2690(3) 0.0397(9) Uani 1 1 d . . . . .
H13A H 0.372460 0.528516 0.239972 0.048 Uiso 1 1 calc R U . . .
C14 C 0.41882(11) 0.48717(9) 0.2685(2) 0.0304(7) Uani 1 1 d . . . . .
H14A H 0.442804 0.500463 0.238642 0.036 Uiso 1 1 calc R U . . .
C15 C 0.48903(9) 0.42071(8) 0.2134(2) 0.0202(6) Uani 1 1 d . . . . .
C16 C 0.46027(11) 0.40907(8) 0.1397(2) 0.0256(7) Uani 1 1 d . . . . .
H16A H 0.429192 0.410873 0.149655 0.031 Uiso 1 1 calc R U . . .
C17 C 0.47643(13) 0.39481(9) 0.0517(2) 0.0330(8) Uani 1 1 d . . . . .
H17A H 0.456298 0.387014 0.002178 0.040 Uiso 1 1 calc R U . . .
C18 C 0.52146(13) 0.39188(9) 0.0357(2) 0.0347(8) Uani 1 1 d . . . . .
H18A H 0.532419 0.382211 -0.024511 0.042 Uiso 1 1 calc R U . . .
C19 C 0.55056(12) 0.40327(9) 0.1089(3) 0.0343(8) Uani 1 1 d . . . . .
H19A H 0.581613 0.401407 0.098681 0.041 Uiso 1 1 calc R U . . .
C20 C 0.53434(10) 0.41737(9) 0.1969(2) 0.0263(6) Uani 1 1 d . . . . .
H20A H 0.554533 0.424850 0.246665 0.032 Uiso 1 1 calc R U . . .
C21 C 0.48678(9) 0.39779(7) 0.66980(19) 0.0158(5) Uani 1 1 d . . . . .
H21A H 0.500408 0.424145 0.671502 0.019 Uiso 1 1 calc R U . . .
C22 C 0.44003(9) 0.40274(7) 0.7106(2) 0.0173(5) Uani 1 1 d . . . . .
C23 C 0.43535(10) 0.41677(8) 0.8056(2) 0.0222(6) Uani 1 1 d . . . . .
H23A H 0.461006 0.422566 0.842962 0.027 Uiso 1 1 calc R U . . .
C24 C 0.39381(10) 0.42236(8) 0.8459(2) 0.0266(7) Uani 1 1 d . . . . .
H24A H 0.391087 0.432043 0.910542 0.032 Uiso 1 1 calc R U . . .
C25 C 0.35618(10) 0.41383(9) 0.7921(2) 0.0280(7) Uani 1 1 d . . . . .
H25A H 0.327657 0.417519 0.819922 0.034 Uiso 1 1 calc R U . . .
C26 C 0.36024(10) 0.39995(9) 0.6980(3) 0.0279(7) Uani 1 1 d . . . . .
H26A H 0.334483 0.394119 0.660994 0.034 Uiso 1 1 calc R U . . .
C27 C 0.40221(10) 0.39449(8) 0.6572(2) 0.0238(6) Uani 1 1 d . . . . .
H27A H 0.404831 0.385045 0.592374 0.029 Uiso 1 1 calc R U . . .
C28 C 0.51638(9) 0.37240(8) 0.73372(19) 0.0168(5) Uani 1 1 d . . . . .
C29 C 0.56015(9) 0.38302(8) 0.7497(2) 0.0200(6) Uani 1 1 d . . . . .
H29A H 0.570875 0.406430 0.722127 0.024 Uiso 1 1 calc R U . . .
C30 C 0.58857(10) 0.36039(9) 0.8047(2) 0.0254(6) Uani 1 1 d . . . . .
H30A H 0.618406 0.368259 0.814367 0.030 Uiso 1 1 calc R U . . .
C31 C 0.57339(10) 0.32622(9) 0.8457(2) 0.0267(7) Uani 1 1 d . . . . .
H31A H 0.592825 0.310378 0.882798 0.032 Uiso 1 1 calc R U . . .
C32 C 0.52976(11) 0.31537(9) 0.8321(2) 0.0269(7) Uani 1 1 d . . . . .
H32A H 0.519165 0.292077 0.860593 0.032 Uiso 1 1 calc R U . . .
C33 C 0.50114(10) 0.33832(8) 0.7770(2) 0.0212(6) Uani 1 1 d . . . . .
H33A H 0.471121 0.330731 0.768908 0.025 Uiso 1 1 calc R U . . .
C34 C 0.58422(10) 0.45008(9) 0.5350(2) 0.0299(7) Uani 1 1 d . . . . .
H34A H 0.574035 0.463313 0.474990 0.036 Uiso 1 1 calc R U . . .
H34B H 0.570738 0.423992 0.537522 0.036 Uiso 1 1 calc R U . . .
C35 C 0.63371(11) 0.44739(10) 0.5369(3) 0.0353(8) Uani 1 1 d . . . . .
H35A H 0.645957 0.444038 0.470430 0.042 Uiso 1 1 calc R U . . .
H35B H 0.643795 0.425763 0.578739 0.042 Uiso 1 1 calc R U . . .
C36 C 0.64673(12) 0.48626(11) 0.5799(3) 0.0444(10) Uani 1 1 d . . . . .
H36A H 0.676228 0.484934 0.611319 0.053 Uiso 1 1 calc R U . . .
H36B H 0.647130 0.506645 0.529188 0.053 Uiso 1 1 calc R U . . .
C37 C 0.61089(11) 0.49373(10) 0.6541(3) 0.0353(8) Uani 1 1 d . . . . .
H37A H 0.620301 0.484666 0.719458 0.042 Uiso 1 1 calc R U . . .
H37B H 0.604200 0.521724 0.657959 0.042 Uiso 1 1 calc R U . . .
C38 C 0.53488(10) 0.48414(9) 0.8619(2) 0.0259(6) Uani 1 1 d . . . . .
H38A H 0.564272 0.493325 0.839763 0.031 Uiso 1 1 calc R U . . .
H38B H 0.534519 0.455517 0.859685 0.031 Uiso 1 1 calc R U . . .
C39 C 0.52516(11) 0.49852(9) 0.9652(2) 0.0301(7) Uani 1 1 d . . . . .
H39A H 0.535661 0.479857 1.014840 0.036 Uiso 1 1 calc R U . . .
H39B H 0.539073 0.524005 0.977267 0.036 Uiso 1 1 calc R U . . .
C1T C 0.39407(13) 0.31072(11) 0.1825(3) 0.0423(9) Uani 1 1 d . . . . .
H1TA H 0.361467 0.313776 0.181718 0.051 Uiso 1 1 calc R U . . .
H1TB H 0.406762 0.329852 0.228471 0.051 Uiso 1 1 calc R U . . .
O1T O 0.41171(9) 0.31601(7) 0.0880(2) 0.0470(7) Uani 1 1 d . . . . .
C2T C 0.40670(14) 0.26979(12) 0.2128(3) 0.0514(10) Uani 1 1 d . . . . .
H2TA H 0.414641 0.268752 0.282818 0.062 Uiso 1 1 calc R U . . .
H2TB H 0.382077 0.251524 0.200340 0.062 Uiso 1 1 calc R U . . .
C3T C 0.44634(16) 0.26044(11) 0.1492(3) 0.0507(10) Uani 1 1 d . . . . .
H3TA H 0.472631 0.254374 0.189609 0.061 Uiso 1 1 calc R U . . .
H3TB H 0.440001 0.238183 0.105963 0.061 Uiso 1 1 calc R U . . .
C4T C 0.45362(14) 0.29672(11) 0.0907(3) 0.0483(10) Uani 1 1 d . . . . .
H4TA H 0.476236 0.313302 0.122191 0.058 Uiso 1 1 calc R U . . .
H4TB H 0.463679 0.290321 0.023876 0.058 Uiso 1 1 calc R U . . .
H1N1 H 0.4659(11) 0.4666(9) 0.473(2) 0.025(9) Uiso 1 1 d . . . . .

loop_
_atom_site_aniso_label
_atom_site_aniso_U_11
_atom_site_aniso_U_22
_atom_site_aniso_U_33
_atom_site_aniso_U_23
_atom_site_aniso_U_13
_atom_site_aniso_U_12
Ca1 0.0186(4) 0.0137(3) 0.0137(3) 0.000 0.000 0.0021(3)
O1 0.0207(10) 0.0203(9) 0.0285(11) -0.0030(9) -0.0004(9) 0.0024(8)
O2 0.0268(16) 0.0246(15) 0.0167(14) 0.000 0.000 0.0024(12)
N1 0.0247(13) 0.0142(11) 0.0165(12) 0.0009(9) -0.0048(10) 0.0029(9)
C1 0.0144(13) 0.0144(12) 0.0180(13) -0.0011(10) -0.0006(10) -0.0003(10)
C2 0.0135(13) 0.0183(13) 0.0174(13) 0.0002(11) -0.0017(11) 0.0010(10)
C3 0.0184(14) 0.0166(13) 0.0195(14) 0.0041(11) 0.0008(11) 0.0010(10)
C4 0.0196(14) 0.0154(14) 0.0216(15) -0.0018(11) -0.0023(11) 0.0008(10)
C5 0.0176(13) 0.0194(13) 0.0175(13) -0.0033(11) -0.0018(11) -0.0030(10)
C6 0.0168(13) 0.0181(13) 0.0157(14) 0.0011(11) -0.0017(10) -0.0009(10)
C7 0.043(2) 0.0192(15) 0.0264(16) -0.0039(13) -0.0014(14) 0.0029(13)
C8 0.0242(15) 0.0163(13) 0.0150(13) -0.0013(11) -0.0028(11) -0.0006(11)
C9 0.0264(15) 0.0201(13) 0.0133(13) -0.0049(11) -0.0063(11) 0.0045(11)
C10 0.0264(15) 0.0291(16) 0.0224(15) 0.0023(13) -0.0022(12) 0.0032(13)
C11 0.0283(17) 0.049(2) 0.0279(18) -0.0032(16) -0.0030(14) 0.0059(15)
C12 0.0332(19) 0.043(2) 0.0368(19) -0.0106(16) -0.0117(16) 0.0181(16)
C13 0.050(2) 0.0258(17) 0.044(2) -0.0030(16) -0.0155(18) 0.0132(15)
C14 0.0358(19) 0.0233(15) 0.0321(17) 0.0029(13) -0.0076(14) 0.0022(13)
C15 0.0283(16) 0.0154(13) 0.0168(13) 0.0029(11) 0.0007(12) -0.0009(11)
C16 0.0352(18) 0.0237(15) 0.0180(15) 0.0016(12) -0.0013(13) -0.0017(12)
C17 0.055(2) 0.0245(16) 0.0191(15) -0.0005(13) -0.0004(15) -0.0002(15)
C18 0.061(2) 0.0219(16) 0.0215(16) -0.0001(13) 0.0123(16) 0.0029(15)
C19 0.0359(19) 0.0274(16) 0.040(2) 0.0043(15) 0.0143(16) 0.0067(14)
C20 0.0288(16) 0.0224(15) 0.0277(16) -0.0009(12) 0.0011(14) 0.0005(13)
C21 0.0190(14) 0.0128(12) 0.0157(13) -0.0001(10) -0.0006(11) -0.0004(10)
C22 0.0180(13) 0.0129(12) 0.0211(14) 0.0028(11) 0.0036(11) 0.0018(10)
C23 0.0234(15) 0.0213(14) 0.0218(15) 0.0030(12) 0.0011(12) -0.0005(11)
C24 0.0296(16) 0.0257(15) 0.0244(15) -0.0003(13) 0.0096(13) 0.0011(13)
C25 0.0219(16) 0.0254(15) 0.0367(18) 0.0064(14) 0.0100(13) 0.0027(12)
C26 0.0170(15) 0.0278(16) 0.0390(18) 0.0054(14) -0.0020(13) -0.0008(12)
C27 0.0214(15) 0.0237(15) 0.0264(15) 0.0009(12) -0.0010(12) 0.0008(12)
C28 0.0212(13) 0.0157(13) 0.0135(13) 0.0002(11) 0.0017(11) 0.0027(10)
C29 0.0202(14) 0.0220(14) 0.0179(13) -0.0006(11) 0.0003(11) 0.0014(11)
C30 0.0217(15) 0.0352(17) 0.0193(14) -0.0034(13) -0.0026(12) 0.0065(13)
C31 0.0328(18) 0.0272(15) 0.0200(15) 0.0006(12) -0.0051(13) 0.0130(13)
C32 0.0389(18) 0.0198(15) 0.0220(15) 0.0046(12) 0.0011(14) 0.0027(12)
C33 0.0222(15) 0.0194(14) 0.0220(14) 0.0002(12) -0.0016(12) 0.0003(11)
C34 0.0235(16) 0.0297(16) 0.0365(18) -0.0085(14) 0.0033(14) 0.0033(13)
C35 0.0246(17) 0.0380(19) 0.043(2) -0.0063(16) 0.0055(15) 0.0030(14)
C36 0.033(2) 0.051(2) 0.049(2) -0.0056(19) 0.0090(17) -0.0154(17)
C37 0.0243(17) 0.0361(19) 0.046(2) -0.0116(16) -0.0058(14) -0.0021(14)
C38 0.0272(16) 0.0288(15) 0.0218(15) 0.0006(13) -0.0041(13) 0.0030(12)
C39 0.045(2) 0.0259(16) 0.0195(15) 0.0002(13) -0.0061(14) 0.0023(14)
C1T 0.037(2) 0.045(2) 0.045(2) -0.0054(18) -0.0050(17) -0.0051(17)
O1T 0.0536(17) 0.0395(14) 0.0481(16) 0.0073(12) 0.0002(13) 0.0091(12)
C2T 0.043(2) 0.054(2) 0.057(3) 0.015(2) -0.009(2) -0.0043(19)
C3T 0.063(3) 0.039(2) 0.049(2) 0.0000(19) -0.008(2) 0.007(2)
C4T 0.050(2) 0.040(2) 0.054(3) 0.0015(19) 0.006(2) 0.0062(18)

loop_
_atom_type_symbol
_atom_type_description
_atom_type_scat_dispersion_real
_atom_type_scat_dispersion_imag
_atom_type_scat_source
C C 0.0033 0.0016 'International Tables Vol C Tables 4.2.6.8 and 6.1.1.4'
H H 0.0000 0.0000 'International Tables Vol C Tables 4.2.6.8 and 6.1.1.4'
N N 0.0061 0.0033 'International Tables Vol C Tables 4.2.6.8 and 6.1.1.4'
O O 0.0106 0.0060 'International Tables Vol C Tables 4.2.6.8 and 6.1.1.4'
Ca Ca 0.2262 0.3064 'International Tables Vol C Tables 4.2.6.8 and 6.1.1.4'

loop_
_geom_angle_atom_site_label_1
_geom_angle_atom_site_label_2
_geom_angle_atom_site_label_3
_geom_angle
_geom_angle_site_symmetry_1
_geom_angle_site_symmetry_3
_geom_angle_publ_flag
N1 Ca1 N1 103.35(13) 2_665 . ?
N1 Ca1 O1 87.86(8) 2_665 . ?
N1 Ca1 O1 90.64(8) . . ?
N1 Ca1 O1 90.64(8) 2_665 2_665 ?
N1 Ca1 O1 87.86(8) . 2_665 ?
O1 Ca1 O1 177.59(11) . 2_665 ?
N1 Ca1 O2 128.33(6) 2_665 . ?
N1 Ca1 O2 128.33(6) . . ?
O1 Ca1 O2 91.21(5) . . ?
O1 Ca1 O2 91.21(5) 2_665 . ?
N1 Ca1 H1N1 87.1(8) 2_665 . ?
N1 Ca1 H1N1 18.9(7) . . ?
O1 Ca1 H1N1 99.7(7) . . ?
O1 Ca1 H1N1 78.3(7) 2_665 . ?
O2 Ca1 H1N1 143.5(7) . . ?
C37 O1 C34 108.8(2) . . ?
C37 O1 Ca1 121.75(18) . . ?
C34 O1 Ca1 117.03(17) . . ?
C38 O2 C38 109.5(3) 2_665 . ?
C38 O2 Ca1 125.26(15) 2_665 . ?
C38 O2 Ca1 125.26(15) . . ?
C1 N1 Ca1 144.83(19) . . ?
C1 N1 H1N1 109(2) . . ?
Ca1 N1 H1N1 101(2) . . ?
N1 C1 C2 119.5(2) . . ?
N1 C1 C6 123.8(2) . . ?
C2 C1 C6 116.8(2) . . ?
C3 C2 C1 120.9(3) . . ?
C3 C2 C21 121.4(2) . . ?
C1 C2 C21 117.6(2) . . ?
C2 C3 C4 122.2(3) . . ?
C2 C3 H3A 118.9 . . ?
C4 C3 H3A 118.9 . . ?
C3 C4 C5 117.5(3) . . ?
C3 C4 C7 121.5(3) . . ?
C5 C4 C7 120.9(3) . . ?
C6 C5 C4 122.4(3) . . ?
C6 C5 H5A 118.8 . . ?
C4 C5 H5A 118.8 . . ?
C5 C6 C1 120.1(2) . . ?
C5 C6 C8 121.7(2) . . ?
C1 C6 C8 118.2(2) . . ?
C4 C7 H7A 109.5 . . ?
C4 C7 H7B 109.5 . . ?
H7A C7 H7B 109.5 . . ?
C4 C7 H7C 109.5 . . ?
H7A C7 H7C 109.5 . . ?
H7B C7 H7C 109.5 . . ?
C6 C8 C15 112.3(2) . . ?
C6 C8 C9 113.0(2) . . ?
C15 C8 C9 113.2(2) . . ?
C6 C8 H8A 105.9 . . ?
C15 C8 H8A 105.9 . . ?
C9 C8 H8A 105.9 . . ?
C10 C9 C14 118.3(3) . . ?
C10 C9 C8 122.1(3) . . ?
C14 C9 C8 119.6(3) . . ?
C9 C10 C11 121.0(3) . . ?
C9 C10 H10A 119.5 . . ?
C11 C10 H10A 119.5 . . ?
C12 C11 C10 119.9(3) . . ?
C12 C11 H11A 120.1 . . ?
C10 C11 H11A 120.1 . . ?
C11 C12 C13 119.8(3) . . ?
C11 C12 H12A 120.1 . . ?
C13 C12 H12A 120.1 . . ?
C12 C13 C14 120.3(3) . . ?
C12 C13 H13A 119.9 . . ?
C14 C13 H13A 119.9 . . ?
C13 C14 C9 120.7(3) . . ?
C13 C14 H14A 119.7 . . ?
C9 C14 H14A 119.7 . . ?
C16 C15 C20 118.2(3) . . ?
C16 C15 C8 122.7(3) . . ?
C20 C15 C8 118.9(3) . . ?
C15 C16 C17 120.8(3) . . ?
C15 C16 H16A 119.6 . . ?
C17 C16 H16A 119.6 . . ?
C18 C17 C16 120.6(3) . . ?
C18 C17 H17A 119.7 . . ?
C16 C17 H17A 119.7 . . ?
C17 C18 C19 119.2(3) . . ?
C17 C18 H18A 120.4 . . ?
C19 C18 H18A 120.4 . . ?
C18 C19 C20 120.2(3) . . ?
C18 C19 H19A 119.9 . . ?
C20 C19 H19A 119.9 . . ?
C19 C20 C15 121.0(3) . . ?
C19 C20 H20A 119.5 . . ?
C15 C20 H20A 119.5 . . ?
C22 C21 C28 113.2(2) . . ?
C22 C21 C2 112.5(2) . . ?
C28 C21 C2 113.3(2) . . ?
C22 C21 H21A 105.6 . . ?
C28 C21 H21A 105.6 . . ?
C2 C21 H21A 105.6 . . ?
C27 C22 C23 118.7(3) . . ?
C27 C22 C21 123.0(3) . . ?
C23 C22 C21 118.3(2) . . ?
C24 C23 C22 120.8(3) . . ?
C24 C23 H23A 119.6 . . ?
C22 C23 H23A 119.6 . . ?
C23 C24 C25 120.0(3) . . ?
C23 C24 H24A 120.0 . . ?
C25 C24 H24A 120.0 . . ?
C26 C25 C24 119.9(3) . . ?
C26 C25 H25A 120.1 . . ?
C24 C25 H25A 120.1 . . ?
C25 C26 C27 120.0(3) . . ?
C25 C26 H26A 120.0 . . ?
C27 C26 H26A 120.0 . . ?
C22 C27 C26 120.5(3) . . ?
C22 C27 H27A 119.7 . . ?
C26 C27 H27A 119.7 . . ?
C29 C28 C33 118.0(3) . . ?
C29 C28 C21 119.7(2) . . ?
C33 C28 C21 122.4(3) . . ?
C30 C29 C28 121.7(3) . . ?
C30 C29 H29A 119.1 . . ?
C28 C29 H29A 119.1 . . ?
C29 C30 C31 119.8(3) . . ?
C29 C30 H30A 120.1 . . ?
C31 C30 H30A 120.1 . . ?
C32 C31 C30 119.5(3) . . ?
C32 C31 H31A 120.3 . . ?
C30 C31 H31A 120.3 . . ?
C31 C32 C33 120.6(3) . . ?
C31 C32 H32A 119.7 . . ?
C33 C32 H32A 119.7 . . ?
C32 C33 C28 120.4(3) . . ?
C32 C33 H33A 119.8 . . ?
C28 C33 H33A 119.8 . . ?
O1 C34 C35 105.3(3) . . ?
O1 C34 H34A 110.7 . . ?
C35 C34 H34A 110.7 . . ?
O1 C34 H34B 110.7 . . ?
C35 C34 H34B 110.7 . . ?
H34A C34 H34B 108.8 . . ?
C34 C35 C36 102.1(3) . . ?
C34 C35 H35A 111.3 . . ?
C36 C35 H35A 111.3 . . ?
C34 C35 H35B 111.3 . . ?
C36 C35 H35B 111.3 . . ?
H35A C35 H35B 109.2 . . ?
C37 C36 C35 103.2(3) . . ?
C37 C36 H36A 111.1 . . ?
C35 C36 H36A 111.1 . . ?
C37 C36 H36B 111.1 . . ?
C35 C36 H36B 111.1 . . ?
H36A C36 H36B 109.1 . . ?
O1 C37 C36 106.3(3) . . ?
O1 C37 H37A 110.5 . . ?
C36 C37 H37A 110.5 . . ?
O1 C37 H37B 110.5 . . ?
C36 C37 H37B 110.5 . . ?
H37A C37 H37B 108.7 . . ?
O2 C38 C39 105.8(2) . . ?
O2 C38 H38A 110.6 . . ?
C39 C38 H38A 110.6 . . ?
O2 C38 H38B 110.6 . . ?
C39 C38 H38B 110.6 . . ?
H38A C38 H38B 108.7 . . ?
C39 C39 C38 102.32(19) 2_665 . ?
C39 C39 H39A 111.3 2_665 . ?
C38 C39 H39A 111.3 . . ?
C39 C39 H39B 111.3 2_665 . ?
C38 C39 H39B 111.3 . . ?
H39A C39 H39B 109.2 . . ?
O1T C1T C2T 106.0(3) . . ?
O1T C1T H1TA 110.5 . . ?
C2T C1T H1TA 110.5 . . ?
O1T C1T H1TB 110.5 . . ?
C2T C1T H1TB 110.5 . . ?
H1TA C1T H1TB 108.7 . . ?
C1T O1T C4T 104.4(3) . . ?
C3T C2T C1T 103.9(3) . . ?
C3T C2T H2TA 111.0 . . ?
C1T C2T H2TA 111.0 . . ?
C3T C2T H2TB 111.0 . . ?
C1T C2T H2TB 111.0 . . ?
H2TA C2T H2TB 109.0 . . ?
C4T C3T C2T 104.1(3) . . ?
C4T C3T H3TA 110.9 . . ?
C2T C3T H3TA 110.9 . . ?
C4T C3T H3TB 110.9 . . ?
C2T C3T H3TB 110.9 . . ?
H3TA C3T H3TB 109.0 . . ?
O1T C4T C3T 105.9(3) . . ?
O1T C4T H4TA 110.6 . . ?
C3T C4T H4TA 110.6 . . ?
O1T C4T H4TB 110.6 . . ?
C3T C4T H4TB 110.6 . . ?
H4TA C4T H4TB 108.7 . . ?

loop_
_geom_bond_atom_site_label_1
_geom_bond_atom_site_label_2
_geom_bond_distance
_geom_bond_site_symmetry_2
_geom_bond_publ_flag
Ca1 N1 2.299(2) 2_665 ?
Ca1 N1 2.299(2) . ?
Ca1 O1 2.3831(19) . ?
Ca1 O1 2.3832(19) 2_665 ?
Ca1 O2 2.406(3) . ?
Ca1 H1N1 2.60(3) . ?
O1 C37 1.448(4) . ?
O1 C34 1.458(4) . ?
O2 C38 1.454(3) 2_665 ?
O2 C38 1.454(3) . ?
N1 C1 1.371(3) . ?
N1 H1N1 0.85(3) . ?
C1 C2 1.425(4) . ?
C1 C6 1.433(4) . ?
C2 C3 1.384(4) . ?
C2 C21 1.530(4) . ?
C3 C4 1.392(4) . ?
C3 H3A 0.9500 . ?
C4 C5 1.395(4) . ?
C4 C7 1.515(4) . ?
C5 C6 1.393(4) . ?
C5 H5A 0.9500 . ?
C6 C8 1.517(4) . ?
C7 H7A 0.9800 . ?
C7 H7B 0.9800 . ?
C7 H7C 0.9800 . ?
C8 C15 1.526(4) . ?
C8 C9 1.534(4) . ?
C8 H8A 1.0000 . ?
C9 C10 1.387(4) . ?
C9 C14 1.394(4) . ?
C10 C11 1.397(4) . ?
C10 H10A 0.9500 . ?
C11 C12 1.378(5) . ?
C11 H11A 0.9500 . ?
C12 C13 1.380(5) . ?
C12 H12A 0.9500 . ?
C13 C14 1.391(5) . ?
C13 H13A 0.9500 . ?
C14 H14A 0.9500 . ?
C15 C16 1.391(4) . ?
C15 C20 1.391(4) . ?
C16 C17 1.391(4) . ?
C16 H16A 0.9500 . ?
C17 C18 1.381(5) . ?
C17 H17A 0.9500 . ?
C18 C19 1.389(5) . ?
C18 H18A 0.9500 . ?
C19 C20 1.390(5) . ?
C19 H19A 0.9500 . ?
C20 H20A 0.9500 . ?
C21 C22 1.528(4) . ?
C21 C28 1.528(4) . ?
C21 H21A 1.0000 . ?
C22 C27 1.386(4) . ?
C22 C23 1.395(4) . ?
C23 C24 1.384(4) . ?
C23 H23A 0.9500 . ?
C24 C25 1.386(4) . ?
C24 H24A 0.9500 . ?
C25 C26 1.381(5) . ?
C25 H25A 0.9500 . ?
C26 C27 1.398(4) . ?
C26 H26A 0.9500 . ?
C27 H27A 0.9500 . ?
C28 C29 1.389(4) . ?
C28 C33 1.397(4) . ?
C29 C30 1.384(4) . ?
C29 H29A 0.9500 . ?
C30 C31 1.386(4) . ?
C30 H30A 0.9500 . ?
C31 C32 1.382(4) . ?
C31 H31A 0.9500 . ?
C32 C33 1.395(4) . ?
C32 H32A 0.9500 . ?
C33 H33A 0.9500 . ?
C34 C35 1.497(4) . ?
C34 H34A 0.9900 . ?
C34 H34B 0.9900 . ?
C35 C36 1.519(5) . ?
C35 H35A 0.9900 . ?
C35 H35B 0.9900 . ?
C36 C37 1.507(5) . ?
C36 H36A 0.9900 . ?
C36 H36B 0.9900 . ?
C37 H37A 0.9900 . ?
C37 H37B 0.9900 . ?
C38 C39 1.528(4) . ?
C38 H38A 0.9900 . ?
C38 H38B 0.9900 . ?
C39 C39 1.522(7) 2_665 ?
C39 H39A 0.9900 . ?
C39 H39B 0.9900 . ?
C1T O1T 1.412(5) . ?
C1T C2T 1.523(6) . ?
C1T H1TA 0.9900 . ?
C1T H1TB 0.9900 . ?
O1T C4T 1.431(5) . ?
C2T C3T 1.515(6) . ?
C2T H2TA 0.9900 . ?
C2T H2TB 0.9900 . ?
C3T C4T 1.505(5) . ?
C3T H3TA 0.9900 . ?
C3T H3TB 0.9900 . ?
C4T H4TA 0.9900 . ?
C4T H4TB 0.9900 . ?
